data_2011761
loop_
_publ_author_name
'Batsanov, Andrei S.'
'Howard, Judith A. K.'
'Snowden, David G.'

_publ_section_title
;
 [(2<i>E</i>)-2-Benzylidenehydrazino]tricyclohexylphosphonium chloride
;
_journal_issue 2
_journal_name_full 'Acta Crystallographica Section C'
_journal_page_first 195
_journal_page_last 196
_journal_paper_doi 10.1107/S0108270100016590
_journal_volume 57
_journal_year 2001
_chemical_formula_moiety 'C25 H40 N2 P + , Cl -'
_chemical_formula_sum 'C25 H40 Cl N2 P'
_chemical_formula_weight 435.01
_chemical_name_systematic
;(2E)-1,2-Diaza-3-phenylprop-2-enyl-tri(cyclohexyl)phosphonium
 chloride
;
_space_group_IT_number 14
_symmetry_cell_setting monoclinic
_symmetry_space_group_name_Hall '-P 2yn'
_symmetry_space_group_name_H-M 'P 1 21/n 1'
_audit_creation_method SHELXL-97
_cell_angle_alpha 90.00
_cell_angle_beta 99.62(2)
_cell_angle_gamma 90.00
_cell_formula_units_Z 4
_cell_length_a 12.106(3)
_cell_length_b 13.187(3)
_cell_length_c 15.819(4)
_cell_measurement_reflns_used 512
_cell_measurement_temperature 150(2)
_cell_measurement_theta_max 27.5
_cell_measurement_theta_min 12.0
_cell_volume 2489.9(11)
_computing_cell_refinement SMART
_computing_data_collection 'SMART (Siemens, 1995)'
_computing_data_reduction SAINT
_computing_molecular_graphics SHELXTL
_computing_publication_material SHELXTL
_computing_structure_refinement SHELXTL
_computing_structure_solution 'SHELXTL (Bruker, 1997)'
_diffrn_ambient_temperature 150(2)
_diffrn_detector_area_resol_mean 8
_diffrn_measured_fraction_theta_full .988
_diffrn_measured_fraction_theta_max .988
_diffrn_measurement_device_type 'SMART 1K CCD area detector'
_diffrn_measurement_method '\w scans'
_diffrn_radiation_monochromator graphite
_diffrn_radiation_source 'fine-focus sealed tube'
_diffrn_radiation_type MoK\a
_diffrn_radiation_wavelength .71073
_diffrn_reflns_av_R_equivalents .0299
_diffrn_reflns_av_sigmaI/netI .0290
_diffrn_reflns_limit_h_max 15
_diffrn_reflns_limit_h_min -16
_diffrn_reflns_limit_k_max 17
_diffrn_reflns_limit_k_min -17
_diffrn_reflns_limit_l_max 21
_diffrn_reflns_limit_l_min -16
_diffrn_reflns_number 18481
_diffrn_reflns_theta_full 29.00
_diffrn_reflns_theta_max 29.00
_diffrn_reflns_theta_min 1.97
_diffrn_standards_decay_% 0
_diffrn_standards_interval_count 0
_diffrn_standards_interval_time 0
_diffrn_standards_number 0
_exptl_absorpt_coefficient_mu .231
_exptl_absorpt_correction_type none
_exptl_crystal_colour yellow
_exptl_crystal_density_diffrn 1.160
_exptl_crystal_density_method 'not measured'
_exptl_crystal_description ellipsoid
_exptl_crystal_F_000 944
_exptl_crystal_size_max .40
_exptl_crystal_size_mid .30
_exptl_crystal_size_min .30
_refine_diff_density_max .351
_refine_diff_density_min -.247
_refine_ls_extinction_method none
_refine_ls_goodness_of_fit_ref 1.078
_refine_ls_hydrogen_treatment refall
_refine_ls_matrix_type full
_refine_ls_number_parameters 422
_refine_ls_number_reflns 6546
_refine_ls_number_restraints 0
_refine_ls_restrained_S_all 1.078
_refine_ls_R_factor_all .0464
_refine_ls_R_factor_gt .0340
_refine_ls_shift/su_max <0.001
_refine_ls_shift/su_mean .000
_refine_ls_structure_factor_coef Fsqd
_refine_ls_weighting_details 'calc w = 1/[\s^2^(Fo^2^)+(0.0288P)^2^+1.0707P] where P=(Fo^2^+2Fc^2^)/3'
_refine_ls_weighting_scheme calc
_refine_ls_wR_factor_ref .0874
_reflns_number_gt 5420
_reflns_number_total 6546
_reflns_threshold_expression I>2\s(I)
_cod_data_source_file gd1122.cif
_cod_data_source_block II
_cod_original_cell_volume 2490.0(10)
_cod_original_sg_symbol_H-M 'P 21/n'
_cod_database_code 2011761

loop_
_symmetry_equiv_pos_as_xyz
'x, y, z'
'-x+1/2, y+1/2, -z+1/2'
'-x, -y, -z'
'x-1/2, -y-1/2, z-1/2'

loop_
_atom_site_label
_atom_site_fract_x
_atom_site_fract_y
_atom_site_fract_z
_atom_site_U_iso_or_equiv
_atom_site_adp_type
_atom_site_calc_flag
_atom_site_refinement_flags
_atom_site_occupancy
_atom_site_disorder_assembly
_atom_site_disorder_group
_atom_site_type_symbol
P .23511(3) .05867(2) .142887(19) .01749(7) Uani d . 1 . . P
N1 .20492(9) -.05437(8) .10044(7) .0218(2) Uani d . 1 . . N
H1 .1629(14) -.0943(14) .1260(11) .037(5) Uiso d . 1 . . H
N2 .27409(9) -.09840(8) .04803(7) .0202(2) Uani d . 1 . . N
C1 .31818(10) -.25085(9) -.02239(8) .0205(2) Uani d . 1 . . C
C2 .31377(12) -.35683(11) -.02206(9) .0297(3) Uani d . 1 . . C
H2 .2712(14) -.3903(13) .0184(11) .035(4) Uiso d . 1 . . H
C3 .36522(14) -.41292(12) -.07923(11) .0373(4) Uani d . 1 . . C
H3 .3622(16) -.4817(16) -.0793(13) .051(5) Uiso d . 1 . . H
C4 .41886(12) -.36399(12) -.13801(10) .0328(3) Uani d . 1 . . C
H4 .4546(15) -.4019(15) -.1771(12) .047(5) Uiso d . 1 . . H
C5 .42363(12) -.25872(11) -.13919(9) .0289(3) Uani d . 1 . . C
H5 .4608(15) -.2259(13) -.1784(11) .039(5) Uiso d . 1 . . H
C6 .37454(11) -.20230(10) -.08137(9) .0244(3) Uani d . 1 . . C
H6 .3774(13) -.1304(13) -.0820(10) .033(4) Uiso d . 1 . . H
C7 .25955(10) -.19424(9) .03674(8) .0206(2) Uani d . 1 . . C
H7 .2072(12) -.2322(12) .0651(10) .024(4) Uiso d . 1 . . H
C11 .10919(10) .08594(9) .18786(8) .0194(2) Uani d . 1 . . C
H11 .1054(12) .0251(12) .2202(10) .023(4) Uiso d . 1 . . H
C12 .11617(11) .17844(10) .24849(9) .0248(3) Uani d . 1 . . C
H121 .1871(14) .1798(13) .2886(11) .035(4) Uiso d . 1 . . H
H122 .1146(14) .2413(13) .2131(11) .033(4) Uiso d . 1 . . H
C13 .01575(12) .17678(12) .29641(9) .0304(3) Uani d . 1 . . C
H131 .0229(14) .1147(13) .3340(11) .036(4) Uiso d . 1 . . H
H132 .0209(13) .2354(13) .3339(11) .032(4) Uiso d . 1 . . H
C14 -.09548(12) .17530(12) .23390(10) .0301(3) Uani d . 1 . . C
H141 -.1601(14) .1708(13) .2639(11) .038(5) Uiso d . 1 . . H
H142 -.1048(13) .2410(13) .2029(10) .032(4) Uiso d . 1 . . H
C15 -.09994(11) .08839(11) .16934(9) .0263(3) Uani d . 1 . . C
H151 -.1700(14) .0928(13) .1297(11) .034(4) Uiso d . 1 . . H
H152 -.1006(13) .0242(13) .1992(10) .032(4) Uiso d . 1 . . H
C16 .00032(11) .09009(11) .12163(8) .0235(3) Uani d . 1 . . C
H161 -.0012(13) .1529(13) .0889(10) .031(4) Uiso d . 1 . . H
H162 -.0041(13) .0328(13) .0831(10) .029(4) Uiso d . 1 . . H
C21 .26782(10) .14527(9) .06066(8) .0203(2) Uani d . 1 . . C
H21 .3466(12) .1298(11) .0573(9) .023(4) Uiso d . 1 . . H
C22 .26112(12) .25714(10) .08825(8) .0253(3) Uani d . 1 . . C
H221 .1825(14) .2739(12) .0923(10) .031(4) Uiso d . 1 . . H
H222 .3078(14) .2697(13) .1448(11) .034(4) Uiso d . 1 . . H
C23 .29727(14) .32725(11) .02065(9) .0303(3) Uani d . 1 . . C
H231 .2899(14) .3980(14) .0383(11) .041(5) Uiso d . 1 . . H
H232 .3759(14) .3136(12) .0184(10) .032(4) Uiso d . 1 . . H
C24 .22830(13) .30853(11) -.06790(9) .0299(3) Uani d . 1 . . C
H241 .1442(16) .3240(14) -.0663(12) .043(5) Uiso d . 1 . . H
H242 .2536(14) .3528(13) -.1108(11) .038(5) Uiso d . 1 . . H
C25 .23582(13) .19802(11) -.09443(9) .0301(3) Uani d . 1 . . C
H251 .3128(13) .1805(12) -.0995(10) .024(4) Uiso d . 1 . . H
H252 .1908(14) .1853(13) -.1506(11) .037(5) Uiso d . 1 . . H
C26 .19719(12) .12706(11) -.02828(8) .0266(3) Uani d . 1 . . C
H261 .1159(14) .1412(13) -.0260(10) .035(4) Uiso d . 1 . . H
H262 .2044(14) .0571(14) -.0443(11) .036(4) Uiso d . 1 . . H
C31 .35429(10) .05542(9) .22992(8) .0203(2) Uani d . 1 . . C
H31 .3702(13) .1258(13) .2446(10) .031(4) Uiso d . 1 . . H
C32 .32735(12) -.00127(11) .30945(9) .0268(3) Uani d . 1 . . C
H321 .2597(14) .0267(13) .3285(11) .034(4) Uiso d . 1 . . H
H322 .3093(13) -.0730(13) .2940(11) .033(4) Uiso d . 1 . . H
C33 .42827(13) .00425(12) .38240(9) .0324(3) Uani d . 1 . . C
H331 .4405(14) .0759(14) .3992(11) .035(4) Uiso d . 1 . . H
H332 .4099(14) -.0333(13) .4317(11) .038(5) Uiso d . 1 . . H
C34 .53360(13) -.03895(12) .35528(10) .0357(3) Uani d . 1 . . C
H341 .5970(16) -.0315(14) .4016(12) .048(5) Uiso d . 1 . . H
H342 .5231(15) -.1130(15) .3469(12) .045(5) Uiso d . 1 . . H
C35 .55877(12) .01197(13) .27400(10) .0348(3) Uani d . 1 . . C
H351 .6254(16) -.0186(14) .2545(12) .045(5) Uiso d . 1 . . H
H352 .5774(15) .0836(14) .2862(11) .041(5) Uiso d . 1 . . H
C36 .45792(11) .00660(11) .20123(9) .0276(3) Uani d . 1 . . C
H361 .4412(13) -.0664(13) .1859(10) .034(4) Uiso d . 1 . . H
H362 .4742(13) .0384(12) .1489(11) .031(4) Uiso d . 1 . . H
Cl .06267(3) -.19971(3) .18592(2) .03053(9) Uani d . 1 . . Cl

loop_
_atom_site_aniso_label
_atom_site_aniso_U_11
_atom_site_aniso_U_22
_atom_site_aniso_U_33
_atom_site_aniso_U_12
_atom_site_aniso_U_13
_atom_site_aniso_U_23
P .02065(15) .01530(14) .01687(14) -.00094(11) .00414(11) -.00036(11)
N1 .0268(5) .0175(5) .0240(5) -.0040(4) .0123(4) -.0035(4)
N2 .0220(5) .0203(5) .0193(5) -.0002(4) .0060(4) -.0029(4)
C1 .0215(6) .0207(6) .0190(6) -.0007(4) .0024(4) -.0026(4)
C2 .0385(8) .0221(7) .0314(7) -.0051(5) .0141(6) -.0039(5)
C3 .0480(9) .0221(7) .0460(9) -.0057(6) .0196(7) -.0116(6)
C4 .0334(7) .0320(7) .0356(8) -.0012(6) .0130(6) -.0130(6)
C5 .0276(7) .0325(7) .0296(7) -.0009(5) .0132(5) -.0017(6)
C6 .0248(6) .0222(6) .0274(6) .0006(5) .0082(5) -.0004(5)
C7 .0234(6) .0204(6) .0187(6) -.0015(5) .0057(5) -.0002(4)
C11 .0214(6) .0184(6) .0189(6) -.0001(4) .0049(4) -.0010(4)
C12 .0264(6) .0238(6) .0247(6) -.0007(5) .0058(5) -.0064(5)
C13 .0338(7) .0336(8) .0256(7) -.0013(6) .0102(6) -.0082(6)
C14 .0286(7) .0329(7) .0314(7) .0014(6) .0126(6) -.0033(6)
C15 .0232(6) .0298(7) .0258(6) .0007(5) .0039(5) .0006(5)
C16 .0234(6) .0272(6) .0197(6) .0007(5) .0027(5) -.0012(5)
C21 .0241(6) .0187(6) .0183(5) -.0017(4) .0044(4) .0012(4)
C22 .0370(7) .0181(6) .0207(6) -.0034(5) .0049(5) .0012(5)
C23 .0408(8) .0225(7) .0277(7) -.0068(6) .0056(6) .0043(5)
C24 .0360(8) .0289(7) .0248(7) -.0015(6) .0054(6) .0096(5)
C25 .0390(8) .0320(7) .0192(6) -.0028(6) .0047(6) .0032(5)
C26 .0360(7) .0242(7) .0186(6) -.0060(5) .0017(5) .0003(5)
C31 .0227(6) .0178(6) .0198(6) -.0005(4) .0021(4) .0010(4)
C32 .0296(7) .0282(7) .0222(6) -.0004(5) .0027(5) .0066(5)
C33 .0361(8) .0349(8) .0239(7) -.0005(6) -.0017(6) .0047(6)
C34 .0335(8) .0339(8) .0350(8) .0049(6) -.0077(6) .0035(6)
C35 .0242(7) .0417(9) .0366(8) .0027(6) -.0008(6) -.0023(7)
C36 .0233(6) .0321(7) .0271(7) .0025(5) .0030(5) -.0012(6)
Cl .03254(17) .02713(17) .03531(18) -.00013(13) .01558(14) .00991(13)

loop_
_atom_type_symbol
_atom_type_description
_atom_type_scat_dispersion_real
_atom_type_scat_dispersion_imag
_atom_type_scat_source
C C .0033 .0016 'International Tables Vol C Tables 4.2.6.8 and 6.1.1.4'
H H .0000 .0000 'International Tables Vol C Tables 4.2.6.8 and 6.1.1.4'
N N .0061 .0033 'International Tables Vol C Tables 4.2.6.8 and 6.1.1.4'
P P .1023 .0942 'International Tables Vol C Tables 4.2.6.8 and 6.1.1.4'
Cl Cl .1484 .1585 'International Tables Vol C Tables 4.2.6.8 and 6.1.1.4'

loop_
_geom_angle_atom_site_label_1
_geom_angle_atom_site_label_2
_geom_angle_atom_site_label_3
_geom_angle
_geom_angle_publ_flag
N1 P C31 112.33(6) yes
N1 P C11 101.20(6) yes
C31 P C11 108.56(6) yes
N1 P C21 109.58(6) yes
C31 P C21 108.36(6) yes
C11 P C21 116.77(6) yes
N2 N1 P 120.13(8) yes
N2 N1 H1 118.4(12) ?
P N1 H1 117.5(12) yes
C7 N2 N1 114.14(10) yes
C2 C1 C6 118.87(12) ?
C2 C1 C7 118.85(11) ?
C6 C1 C7 122.23(11) ?
C3 C2 C1 120.43(13) ?
C3 C2 H2 121.4(10) ?
C1 C2 H2 118.2(10) ?
C4 C3 C2 120.06(14) ?
C4 C3 H3 119.3(13) ?
C2 C3 H3 120.6(13) ?
C3 C4 C5 120.10(13) ?
C3 C4 H4 120.5(12) ?
C5 C4 H4 119.3(12) ?
C6 C5 C4 120.23(13) ?
C6 C5 H5 119.8(11) ?
C4 C5 H5 120.0(11) ?
C5 C6 C1 120.30(13) ?
C5 C6 H6 120.6(10) ?
C1 C6 H6 119.1(10) ?
N2 C7 C1 121.27(11) ?
N2 C7 H7 121.8(9) ?
C1 C7 H7 116.9(9) ?
C16 C11 C12 110.22(10) ?
C16 C11 P 114.69(9) ?
C12 C11 P 115.82(9) ?
C16 C11 H11 106.3(9) ?
C12 C11 H11 109.4(9) ?
P C11 H11 99.3(9) ?
C13 C12 C11 109.22(11) ?
C13 C12 H121 111.2(10) ?
C11 C12 H121 111.6(10) ?
C13 C12 H122 110.3(9) ?
C11 C12 H122 108.2(10) ?
H121 C12 H122 106.3(13) ?
C14 C13 C12 111.37(12) ?
C14 C13 H131 110.5(10) ?
C12 C13 H131 107.8(10) ?
C14 C13 H132 111.4(10) ?
C12 C13 H132 108.3(10) ?
H131 C13 H132 107.3(13) ?
C15 C14 C13 111.69(12) ?
C15 C14 H141 109.6(10) ?
C13 C14 H141 111.9(10) ?
C15 C14 H142 109.6(10) ?
C13 C14 H142 108.9(10) ?
H141 C14 H142 104.9(13) ?
C14 C15 C16 112.04(11) ?
C14 C15 H151 108.5(10) ?
C16 C15 H151 111.1(10) ?
C14 C15 H152 109.3(10) ?
C16 C15 H152 108.9(10) ?
H151 C15 H152 106.9(13) ?
C15 C16 C11 108.80(11) ?
C15 C16 H161 109.1(9) ?
C11 C16 H161 109.2(9) ?
C15 C16 H162 109.5(10) ?
C11 C16 H162 110.6(9) ?
H161 C16 H162 109.6(13) ?
C26 C21 C22 111.11(11) ?
C26 C21 P 113.63(9) ?
C22 C21 P 111.64(8) ?
C26 C21 H21 108.3(9) ?
C22 C21 H21 108.1(9) ?
P C21 H21 103.6(9) ?
C23 C22 C21 110.16(11) ?
C23 C22 H221 107.4(9) ?
C21 C22 H221 109.2(10) ?
C23 C22 H222 110.1(10) ?
C21 C22 H222 111.5(10) ?
H221 C22 H222 108.4(13) ?
C24 C23 C22 111.51(12) ?
C24 C23 H231 110.6(10) ?
C22 C23 H231 109.0(10) ?
C24 C23 H232 108.9(10) ?
C22 C23 H232 107.9(10) ?
H231 C23 H232 108.8(14) ?
C25 C24 C23 111.03(12) ?
C25 C24 H241 107.3(10) ?
C23 C24 H241 109.5(10) ?
C25 C24 H242 109.8(10) ?
C23 C24 H242 110.6(10) ?
H241 C24 H242 108.6(14) ?
C24 C25 C26 110.89(12) ?
C24 C25 H251 110.5(9) ?
C26 C25 H251 108.4(9) ?
C24 C25 H252 111.4(10) ?
C26 C25 H252 109.2(10) ?
H251 C25 H252 106.3(13) ?
C25 C26 C21 110.03(11) ?
C25 C26 H261 108.8(10) ?
C21 C26 H261 109.6(9) ?
C25 C26 H262 110.6(10) ?
C21 C26 H262 109.2(10) ?
H261 C26 H262 108.6(14) ?
C36 C31 C32 109.28(11) ?
C36 C31 P 111.57(9) ?
C32 C31 P 112.26(9) ?
C36 C31 H31 109.4(9) ?
C32 C31 H31 109.2(10) ?
P C31 H31 105.0(9) ?
C33 C32 C31 109.84(11) ?
C33 C32 H321 110.4(10) ?
C31 C32 H321 111.4(10) ?
C33 C32 H322 110.2(9) ?
C31 C32 H322 109.2(10) ?
H321 C32 H322 105.8(13) ?
C34 C33 C32 111.66(13) ?
C34 C33 H331 109.8(10) ?
C32 C33 H331 108.2(10) ?
C34 C33 H332 110.3(10) ?
C32 C33 H332 108.4(10) ?
H331 C33 H332 108.3(14) ?
C33 C34 C35 111.56(12) ?
C33 C34 H341 110.0(11) ?
C35 C34 H341 110.3(11) ?
C33 C34 H342 108.2(11) ?
C35 C34 H342 111.1(11) ?
H341 C34 H342 105.5(15) ?
C34 C35 C36 111.48(13) ?
C34 C35 H351 111.6(11) ?
C36 C35 H351 109.5(10) ?
C34 C35 H352 109.2(11) ?
C36 C35 H352 108.6(10) ?
H351 C35 H352 106.2(15) ?
C35 C36 C31 110.13(12) ?
C35 C36 H361 109.2(9) ?
C31 C36 H361 109.2(9) ?
C35 C36 H362 111.6(9) ?
C31 C36 H362 111.0(10) ?
H361 C36 H362 105.5(13) ?

loop_
_geom_bond_atom_site_label_1
_geom_bond_atom_site_label_2
_geom_bond_site_symmetry_2
_geom_bond_distance
_geom_bond_publ_flag
P N1 . 1.6506(11) yes
P C31 . 1.8207(13) yes
P C11 . 1.8225(13) yes
P C21 . 1.8235(13) yes
N1 N2 . 1.3992(14) yes
N1 H1 . .876(18) ?
N2 C7 . 1.2845(16) yes
C1 C2 . 1.3987(18) ?
C1 C6 . 1.3994(18) ?
C1 C7 . 1.4689(17) yes
C2 C3 . 1.393(2) ?
C2 H2 . .990(17) ?
C3 C4 . 1.380(2) ?
C3 H3 . .91(2) ?
C4 C5 . 1.390(2) ?
C4 H4 . .954(19) ?
C5 C6 . 1.3875(18) ?
C5 H5 . .931(18) ?
C6 H6 . .948(17) ?
C7 H7 . .974(15) ?
C11 C16 . 1.5415(18) ?
C11 C12 . 1.5454(17) ?
C11 H11 . .956(15) ?
C12 C13 . 1.5365(19) ?
C12 H121 . .978(17) ?
C12 H122 . .999(17) ?
C13 C14 . 1.532(2) ?
C13 H131 . 1.007(18) ?
C13 H132 . .970(17) ?
C14 C15 . 1.530(2) ?
C14 H141 . .982(17) ?
C14 H142 . .993(17) ?
C15 C16 . 1.5328(18) ?
C15 H151 . .969(17) ?
C15 H152 . .971(17) ?
C16 H161 . .976(17) ?
C16 H162 . .966(16) ?
C21 C26 . 1.5382(18) ?
C21 C22 . 1.5444(18) ?
C21 H21 . .985(15) ?
C22 C23 . 1.5318(18) ?
C22 H221 . .990(16) ?
C22 H222 . .989(17) ?
C23 C24 . 1.526(2) ?
C23 H231 . .982(19) ?
C23 H232 . .976(17) ?
C24 C25 . 1.523(2) ?
C24 H241 . 1.043(18) ?
C24 H242 . .981(18) ?
C25 C26 . 1.5340(19) ?
C25 H251 . .977(15) ?
C25 H252 . .976(17) ?
C26 H261 . 1.008(17) ?
C26 H262 . .965(18) ?
C31 C36 . 1.5442(18) ?
C31 C32 . 1.5443(18) ?
C31 H31 . .968(17) ?
C32 C33 . 1.536(2) ?
C32 H321 . .990(17) ?
C32 H322 . .992(17) ?
C33 C34 . 1.522(2) ?
C33 H331 . .985(18) ?
C33 H332 . .980(18) ?
C34 C35 . 1.526(2) ?
C34 H341 . .973(19) ?
C34 H342 . .991(19) ?
C35 C36 . 1.533(2) ?
C35 H351 . .996(19) ?
C35 H352 . .983(19) ?
C36 H361 . 1.005(17) ?
C36 H362 . .977(17) ?

loop_
_geom_hbond_atom_site_label_D
_geom_hbond_atom_site_label_H
_geom_hbond_atom_site_label_A
_geom_hbond_distance_DH
_geom_hbond_distance_HA
_geom_hbond_distance_DA
_geom_hbond_angle_DHA
N1 H1 Cl .876(18) 2.165(18) 3.0406(12) 177.0(16)

loop_
_geom_torsion_atom_site_label_1
_geom_torsion_atom_site_label_2
_geom_torsion_atom_site_label_3
_geom_torsion_atom_site_label_4
_geom_torsion
C21 P N1 N2 47.17(11)
P N1 N2 C7 163.26(9)
N1 N2 C7 C1 174.65(10)
N2 C7 C1 C6 -12.84(19)

loop_
_cod_related_entry_id
_cod_related_entry_database
_cod_related_entry_code
1 ChemSpider 21107314
